data_4125985
loop_
_publ_author_name
'Wang, Xiaoming'
'Gensch, Tobias'
'Lerchen, Andreas'
'Daniliuc, Constantin G.'
'Glorius, Frank'

_publ_section_title
;
 Cp*Rh(III)/Bicyclic Olefin Cocatalyzed C-H Bond Amidation by
 Intramolecular Amide Transfer.
;
_journal_issue 18
_journal_name_full 'Journal of the American Chemical Society'
_journal_page_first 6506
_journal_page_last 6512
_journal_paper_doi 10.1021/jacs.7b02725
_journal_volume 139
_journal_year 2017
_chemical_formula_sum 'C36 H44 N2 O4 Rh2'
_chemical_formula_weight 774.55
_space_group_crystal_system monoclinic
_space_group_IT_number 14
_space_group_name_Hall '-P 2yn'
_space_group_name_H-M_alt 'P 1 21/n 1'
_symmetry_space_group_name_Hall '-P 2yn'
_symmetry_space_group_name_H-M 'P 1 21/n 1'
_atom_sites_solution_hydrogens geom
_cell_angle_alpha 90
_cell_angle_beta 90.570(2)
_cell_angle_gamma 90
_cell_formula_units_Z 2
_cell_length_a 9.9285(5)
_cell_length_b 14.9350(6)
_cell_length_c 10.6506(5)
_cell_measurement_reflns_used 9942
_cell_measurement_temperature 100.(2)
_cell_measurement_theta_max 27.5459
_cell_measurement_theta_min 3.1317
_cell_volume 1579.22(13)
_computing_cell_refinement 'SAINT V8.34A (Bruker AXS Inc., 2013)'
_computing_data_collection
;

APEX2 v.2014.1-1 (Bruker AXS Inc., 2014)


;
_computing_data_reduction 'SAINT V8.34A (Bruker AXS Inc., 2013)'
_computing_molecular_graphics 'XP (Sheldrick, 2014)'
_computing_publication_material 'SHELXL-2014 (Sheldrick, 2014)'
_computing_structure_refinement 'SHELXL-2014/7 (Sheldrick, 2014)'
_computing_structure_solution 'SHELXL-2014 (Sheldrick, 2014)'
_diffrn_ambient_temperature 100.(2)
_diffrn_detector_area_resol_mean 10.4167
_diffrn_measured_fraction_theta_full 0.987
_diffrn_measured_fraction_theta_max 0.987
_diffrn_measurement_device_type 'Bruker D8 Venture PHOTON 100 CMOS'
_diffrn_measurement_method 'omega and phi scans'
_diffrn_radiation_monochromator 'MX mirror'
_diffrn_radiation_type 'Mo K\a'
_diffrn_radiation_wavelength 0.71073
_diffrn_reflns_av_R_equivalents 0.0297
_diffrn_reflns_av_unetI/netI 0.0223
_diffrn_reflns_limit_h_max 12
_diffrn_reflns_limit_h_min -12
_diffrn_reflns_limit_k_max 19
_diffrn_reflns_limit_k_min -19
_diffrn_reflns_limit_l_max 13
_diffrn_reflns_limit_l_min -13
_diffrn_reflns_number 17324
_diffrn_reflns_theta_full 27.55
_diffrn_reflns_theta_max 27.55
_diffrn_reflns_theta_min 3.13
_diffrn_source 'Mo ImS'
_diffrn_source_type 'micro focus tube'
_exptl_absorpt_coefficient_mu 1.088
_exptl_absorpt_correction_T_max 0.84
_exptl_absorpt_correction_T_min 0.76
_exptl_absorpt_correction_type multi-scan
_exptl_absorpt_process_details
;
Bruker AXS (2014). SADABS, Version 2014/2, Bruker AXS Inc., Madison, Wisconsin,
USA.
;
_exptl_crystal_colour red
_exptl_crystal_density_diffrn 1.629
_exptl_crystal_density_method 'not measured'
_exptl_crystal_description prism
_exptl_crystal_F_000 792
_exptl_crystal_size_max 0.245
_exptl_crystal_size_mid 0.213
_exptl_crystal_size_min 0.166
_refine_diff_density_max 0.505
_refine_diff_density_min -0.629
_refine_ls_extinction_method none
_refine_ls_goodness_of_fit_ref 1.141
_refine_ls_hydrogen_treatment constr
_refine_ls_matrix_type full
_refine_ls_number_parameters 205
_refine_ls_number_reflns 3595
_refine_ls_number_restraints 0
_refine_ls_restrained_S_all 1.141
_refine_ls_R_factor_all 0.0273
_refine_ls_R_factor_gt 0.0236
_refine_ls_shift/su_max 0.001
_refine_ls_shift/su_mean 0.000
_refine_ls_structure_factor_coef Fsqd
_refine_ls_weighting_details 'w=1/[\s^2^(Fo^2^)+(0.0199P)^2^+2.1374P] where P=(Fo^2^+2Fc^2^)/3'
_refine_ls_weighting_scheme calc
_refine_ls_wR_factor_gt 0.0567
_refine_ls_wR_factor_ref 0.0599
_reflns_number_gt 3263
_reflns_number_total 3595
_reflns_threshold_expression 'I > 2\s(I)'
_cod_data_source_file ja7b02725_si_002.cif
_cod_data_source_block glo8651
_cod_depositor_comments 'Adding full bibliography for 4125983--4125985.cif.'
_cod_database_code 4125985

loop_
_space_group_symop_operation_xyz
'x, y, z'
'-x+1/2, y+1/2, -z+1/2'
'-x, -y, -z'
'x-1/2, -y-1/2, z-1/2'

loop_
_atom_site_type_symbol
_atom_site_label
_atom_site_fract_x
_atom_site_fract_y
_atom_site_fract_z
_atom_site_U_iso_or_equiv
_atom_site_adp_type
_atom_site_calc_flag
_atom_site_refinement_flags_adp
_atom_site_refinement_flags_posn
_atom_site_occupancy
Rh Rh1 0.41306(2) 0.58346(2) 0.55874(2) 0.00988(6) Uani d . . 1
N N1 0.42974(18) 0.62219(12) 0.36974(16) 0.0162(3) Uani d . . 1
O O1 0.38234(14) 0.46141(9) 0.45896(13) 0.0136(3) Uani d . . 1
O O2 0.5035(2) 0.70638(14) 0.20403(18) 0.0406(5) Uani d . . 1
C C1 0.3152(2) 0.48372(14) 0.35031(19) 0.0167(4) Uani d . . 1
C C2 0.2220(2) 0.42511(16) 0.2958(2) 0.0235(5) Uani d . . 1
H H2 0.2057 0.3681 0.332 0.028 Uiso calc U R 1
C C3 0.1530(2) 0.45182(19) 0.1866(2) 0.0318(6) Uani d . . 1
H H3 0.0888 0.4129 0.1487 0.038 Uiso calc U R 1
C C4 0.1781(3) 0.53440(19) 0.1341(2) 0.0314(6) Uani d . . 1
H H4 0.1316 0.5514 0.0594 0.038 Uiso calc U R 1
C C5 0.2704(3) 0.59346(17) 0.1885(2) 0.0263(5) Uani d . . 1
H H5 0.2864 0.6502 0.1511 0.032 Uiso calc U R 1
C C6 0.3395(2) 0.56897(14) 0.29831(19) 0.0176(4) Uani d . . 1
C C7 0.5052(2) 0.68686(15) 0.3172(2) 0.0232(5) Uani d . . 1
C C8 0.6019(2) 0.73618(15) 0.4044(3) 0.0273(5) Uani d . . 1
H H8A 0.6685 0.7686 0.3545 0.041 Uiso calc U R 1
H H8B 0.6481 0.693 0.459 0.041 Uiso calc U R 1
H H8C 0.5515 0.7787 0.4559 0.041 Uiso calc U R 1
C C11 0.2137(2) 0.62167(13) 0.60692(18) 0.0133(4) Uani d . . 1
C C12 0.2622(2) 0.55678(14) 0.69812(19) 0.0158(4) Uani d . . 1
C C13 0.3764(2) 0.59322(15) 0.76017(18) 0.0179(4) Uani d . . 1
C C14 0.4019(2) 0.68108(14) 0.70707(19) 0.0173(4) Uani d . . 1
C C15 0.2990(2) 0.69890(12) 0.61541(18) 0.0134(4) Uani d . . 1
C C16 0.0909(2) 0.61445(15) 0.5265(2) 0.0206(4) Uani d . . 1
H H16A 0.0288 0.6632 0.5469 0.031 Uiso calc U R 1
H H16B 0.0469 0.5568 0.5417 0.031 Uiso calc U R 1
H H16C 0.1162 0.6186 0.438 0.031 Uiso calc U R 1
C C17 0.2008(2) 0.46647(15) 0.7168(2) 0.0266(5) Uani d . . 1
H H17A 0.263 0.4288 0.7655 0.04 Uiso calc U R 1
H H17B 0.1832 0.4387 0.635 0.04 Uiso calc U R 1
H H17C 0.116 0.4727 0.7623 0.04 Uiso calc U R 1
C C18 0.4516(3) 0.5529(2) 0.8681(2) 0.0313(6) Uani d . . 1
H H18A 0.4147 0.5755 0.947 0.047 Uiso calc U R 1
H H18B 0.547 0.5692 0.8629 0.047 Uiso calc U R 1
H H18C 0.4426 0.4876 0.8653 0.047 Uiso calc U R 1
C C19 0.5074(2) 0.74407(18) 0.7532(2) 0.0304(5) Uani d . . 1
H H19A 0.5205 0.7916 0.6912 0.046 Uiso calc U R 1
H H19B 0.5921 0.7115 0.7661 0.046 Uiso calc U R 1
H H19C 0.4789 0.7705 0.8329 0.046 Uiso calc U R 1
C C20 0.2788(2) 0.78210(14) 0.5396(2) 0.0212(4) Uani d . . 1
H H20A 0.3543 0.8231 0.5547 0.032 Uiso calc U R 1
H H20B 0.1945 0.8111 0.5642 0.032 Uiso calc U R 1
H H20C 0.2743 0.7666 0.4503 0.032 Uiso calc U R 1

loop_
_atom_site_aniso_label
_atom_site_aniso_U_11
_atom_site_aniso_U_22
_atom_site_aniso_U_33
_atom_site_aniso_U_12
_atom_site_aniso_U_13
_atom_site_aniso_U_23
Rh1 0.01141(9) 0.00954(8) 0.00875(8) 0.00020(5) 0.00229(5) 0.00024(5)
N1 0.0195(9) 0.0176(8) 0.0116(8) 0.0029(7) 0.0025(6) 0.0028(6)
O1 0.0136(7) 0.0134(6) 0.0138(6) 0.0004(5) 0.0001(5) -0.0017(5)
O2 0.0471(12) 0.0489(12) 0.0262(9) -0.0031(9) 0.0099(8) 0.0213(8)
C1 0.0125(9) 0.0240(10) 0.0137(9) 0.0056(8) -0.0004(7) -0.0056(8)
C2 0.0153(10) 0.0292(11) 0.0260(11) 0.0052(8) -0.0001(9) -0.0122(9)
C3 0.0173(11) 0.0473(15) 0.0306(13) 0.0089(10) -0.0078(9) -0.0242(11)
C4 0.0265(13) 0.0490(15) 0.0184(11) 0.0198(11) -0.0064(9) -0.0088(10)
C5 0.0262(12) 0.0384(13) 0.0144(10) 0.0162(10) 0.0026(9) -0.0004(9)
C6 0.0158(10) 0.0258(10) 0.0112(9) 0.0074(8) 0.0018(7) -0.0033(7)
C7 0.0246(12) 0.0215(10) 0.0237(11) 0.0053(8) 0.0095(9) 0.0089(8)
C8 0.0235(12) 0.0191(10) 0.0395(13) -0.0023(9) 0.0091(10) 0.0071(9)
C11 0.0137(9) 0.0139(9) 0.0125(9) 0.0018(7) 0.0024(7) -0.0010(7)
C12 0.0162(10) 0.0173(9) 0.0138(9) 0.0050(7) 0.0070(7) 0.0043(7)
C13 0.0184(10) 0.0275(11) 0.0078(9) 0.0094(8) 0.0030(7) 0.0002(7)
C14 0.0165(10) 0.0214(10) 0.0142(9) 0.0022(8) 0.0013(8) -0.0078(7)
C15 0.0153(9) 0.0130(8) 0.0121(9) 0.0021(7) 0.0024(7) -0.0028(7)
C16 0.0176(10) 0.0212(10) 0.0230(11) 0.0013(8) -0.0044(8) -0.0020(8)
C17 0.0250(12) 0.0178(10) 0.0373(13) 0.0041(9) 0.0145(10) 0.0111(9)
C18 0.0306(13) 0.0530(16) 0.0104(10) 0.0201(12) 0.0034(9) 0.0053(10)
C19 0.0220(12) 0.0353(13) 0.0336(13) 0.0000(10) -0.0052(10) -0.0182(11)
C20 0.0274(12) 0.0129(9) 0.0235(11) 0.0028(8) 0.0044(9) 0.0025(8)

loop_
_atom_type_symbol
_atom_type_description
_atom_type_scat_dispersion_real
_atom_type_scat_dispersion_imag
_atom_type_scat_source
C C 0.0033 0.0016 'International Tables Vol C Tables 4.2.6.8 and 6.1.1.4'
H H 0.0000 0.0000 'International Tables Vol C Tables 4.2.6.8 and 6.1.1.4'
N N 0.0061 0.0033 'International Tables Vol C Tables 4.2.6.8 and 6.1.1.4'
O O 0.0106 0.0060 'International Tables Vol C Tables 4.2.6.8 and 6.1.1.4'
Rh Rh -1.1178 0.9187 'International Tables Vol C Tables 4.2.6.8 and 6.1.1.4'

loop_
_geom_angle_atom_site_label_1
_geom_angle_atom_site_label_2
_geom_angle_atom_site_label_3
_geom_angle_site_symmetry_1
_geom_angle_site_symmetry_3
_geom_angle
N1 Rh1 C11 . . 103.85(7)
N1 Rh1 O1 . . 76.71(6)
C11 Rh1 O1 . . 102.76(7)
N1 Rh1 O1 . 3_666 85.31(6)
C11 Rh1 O1 . 3_666 170.82(6)
O1 Rh1 O1 . 3_666 79.64(6)
N1 Rh1 C15 . . 95.44(7)
C11 Rh1 C15 . . 39.13(7)
O1 Rh1 C15 . . 138.78(7)
O1 Rh1 C15 3_666 . 140.77(7)
N1 Rh1 C14 . . 121.42(7)
C11 Rh1 C14 . . 65.58(8)
O1 Rh1 C14 . . 159.56(7)
O1 Rh1 C14 3_666 . 109.34(7)
C15 Rh1 C14 . . 38.81(8)
N1 Rh1 C12 . . 140.51(8)
C11 Rh1 C12 . . 39.58(7)
O1 Rh1 C12 . . 95.06(7)
O1 Rh1 C12 3_666 . 131.79(6)
C15 Rh1 C12 . . 65.42(7)
C14 Rh1 C12 . . 65.09(8)
N1 Rh1 C13 . . 159.62(7)
C11 Rh1 C13 . . 65.22(8)
O1 Rh1 C13 . . 121.50(7)
O1 Rh1 C13 3_666 . 105.88(7)
C15 Rh1 C13 . . 65.04(7)
C14 Rh1 C13 . . 39.11(8)
C12 Rh1 C13 . . 38.07(8)
C7 N1 C6 . . 122.10(18)
C7 N1 Rh1 . . 130.11(16)
C6 N1 Rh1 . . 107.75(13)
C1 O1 Rh1 . . 106.20(12)
C1 O1 Rh1 . 3_666 117.01(12)
Rh1 O1 Rh1 . 3_666 100.36(6)
O1 C1 C2 . . 120.9(2)
O1 C1 C6 . . 117.86(18)
C2 C1 C6 . . 121.2(2)
C1 C2 C3 . . 118.9(2)
C1 C2 H2 . . 120.6
C3 C2 H2 . . 120.6
C4 C3 C2 . . 120.2(2)
C4 C3 H3 . . 119.9
C2 C3 H3 . . 119.9
C3 C4 C5 . . 121.2(2)
C3 C4 H4 . . 119.4
C5 C4 H4 . . 119.4
C4 C5 C6 . . 119.8(2)
C4 C5 H5 . . 120.1
C6 C5 H5 . . 120.1
C5 C6 C1 . . 118.7(2)
C5 C6 N1 . . 127.3(2)
C1 C6 N1 . . 113.97(18)
O2 C7 N1 . . 124.7(2)
O2 C7 C8 . . 118.9(2)
N1 C7 C8 . . 116.36(19)
C7 C8 H8A . . 109.5
C7 C8 H8B . . 109.5
H8A C8 H8B . . 109.5
C7 C8 H8C . . 109.5
H8A C8 H8C . . 109.5
H8B C8 H8C . . 109.5
C15 C11 C12 . . 107.66(17)
C15 C11 C16 . . 125.13(18)
C12 C11 C16 . . 127.00(18)
C15 C11 Rh1 . . 71.36(11)
C12 C11 Rh1 . . 71.29(11)
C16 C11 Rh1 . . 126.94(14)
C13 C12 C11 . . 108.34(18)
C13 C12 C17 . . 127.62(19)
C11 C12 C17 . . 124.0(2)
C13 C12 Rh1 . . 72.03(12)
C11 C12 Rh1 . . 69.13(11)
C17 C12 Rh1 . . 123.06(15)
C12 C13 C14 . . 107.89(17)
C12 C13 C18 . . 126.7(2)
C14 C13 C18 . . 125.3(2)
C12 C13 Rh1 . . 69.91(11)
C14 C13 Rh1 . . 69.29(11)
C18 C13 Rh1 . . 130.02(15)
C15 C14 C13 . . 107.95(18)
C15 C14 C19 . . 127.1(2)
C13 C14 C19 . . 124.6(2)
C15 C14 Rh1 . . 70.55(11)
C13 C14 Rh1 . . 71.60(11)
C19 C14 Rh1 . . 129.00(16)
C14 C15 C11 . . 108.11(17)
C14 C15 C20 . . 127.92(19)
C11 C15 C20 . . 123.97(18)
C14 C15 Rh1 . . 70.64(11)
C11 C15 Rh1 . . 69.51(11)
C20 C15 Rh1 . . 125.66(14)
C11 C16 H16A . . 109.5
C11 C16 H16B . . 109.5
H16A C16 H16B . . 109.5
C11 C16 H16C . . 109.5
H16A C16 H16C . . 109.5
H16B C16 H16C . . 109.5
C12 C17 H17A . . 109.5
C12 C17 H17B . . 109.5
H17A C17 H17B . . 109.5
C12 C17 H17C . . 109.5
H17A C17 H17C . . 109.5
H17B C17 H17C . . 109.5
C13 C18 H18A . . 109.5
C13 C18 H18B . . 109.5
H18A C18 H18B . . 109.5
C13 C18 H18C . . 109.5
H18A C18 H18C . . 109.5
H18B C18 H18C . . 109.5
C14 C19 H19A . . 109.5
C14 C19 H19B . . 109.5
H19A C19 H19B . . 109.5
C14 C19 H19C . . 109.5
H19A C19 H19C . . 109.5
H19B C19 H19C . . 109.5
C15 C20 H20A . . 109.5
C15 C20 H20B . . 109.5
H20A C20 H20B . . 109.5
C15 C20 H20C . . 109.5
H20A C20 H20C . . 109.5
H20B C20 H20C . . 109.5

loop_
_geom_bond_atom_site_label_1
_geom_bond_atom_site_label_2
_geom_bond_site_symmetry_2
_geom_bond_distance
Rh1 N1 . 2.1026(17)
Rh1 C11 . 2.128(2)
Rh1 O1 . 2.1305(13)
Rh1 O1 3_666 2.1491(14)
Rh1 C15 . 2.1521(19)
Rh1 C14 . 2.1534(19)
Rh1 C12 . 2.157(2)
Rh1 C13 . 2.184(2)
N1 C7 . 1.347(3)
N1 C6 . 1.414(3)
O1 C1 . 1.371(2)
O1 Rh1 3_666 2.1492(14)
O2 C7 . 1.240(3)
C1 C2 . 1.396(3)
C1 C6 . 1.410(3)
C2 C3 . 1.401(4)
C2 H2 . 0.95
C3 C4 . 1.378(4)
C3 H3 . 0.95
C4 C5 . 1.394(4)
C4 H4 . 0.95
C5 C6 . 1.399(3)
C5 H5 . 0.95
C7 C8 . 1.520(4)
C8 H8A . 0.98
C8 H8B . 0.98
C8 H8C . 0.98
C11 C15 . 1.433(3)
C11 C12 . 1.451(3)
C11 C16 . 1.486(3)
C12 C13 . 1.416(3)
C12 C17 . 1.494(3)
C13 C14 . 1.452(3)
C13 C18 . 1.491(3)
C14 C15 . 1.430(3)
C14 C19 . 1.488(3)
C15 C20 . 1.494(3)
C16 H16A . 0.98
C16 H16B . 0.98
C16 H16C . 0.98
C17 H17A . 0.98
C17 H17B . 0.98
C17 H17C . 0.98
C18 H18A . 0.98
C18 H18B . 0.98
C18 H18C . 0.98
C19 H19A . 0.98
C19 H19B . 0.98
C19 H19C . 0.98
C20 H20A . 0.98
C20 H20B . 0.98
C20 H20C . 0.98

loop_
_geom_torsion_atom_site_label_1
_geom_torsion_atom_site_label_2
_geom_torsion_atom_site_label_3
_geom_torsion_atom_site_label_4
_geom_torsion_site_symmetry_1
_geom_torsion
Rh1 O1 C1 C2 . -147.12(17)
Rh1 O1 C1 C2 3_666 101.89(19)
Rh1 O1 C1 C6 . 30.6(2)
Rh1 O1 C1 C6 3_666 -80.44(19)
O1 C1 C2 C3 . 178.24(19)
C6 C1 C2 C3 . 0.6(3)
C1 C2 C3 C4 . 0.5(3)
C2 C3 C4 C5 . -0.9(4)
C3 C4 C5 C6 . 0.1(3)
C4 C5 C6 C1 . 1.1(3)
C4 C5 C6 N1 . -175.9(2)
O1 C1 C6 C5 . -179.10(18)
C2 C1 C6 C5 . -1.4(3)
O1 C1 C6 N1 . -1.8(3)
C2 C1 C6 N1 . 175.90(19)
C7 N1 C6 C5 . -29.5(3)
Rh1 N1 C6 C5 . 148.39(19)
C7 N1 C6 C1 . 153.46(19)
Rh1 N1 C6 C1 . -28.7(2)
C6 N1 C7 O2 . 0.2(3)
Rh1 N1 C7 O2 . -177.13(18)
C6 N1 C7 C8 . -177.58(19)
Rh1 N1 C7 C8 . 5.1(3)
C15 C11 C12 C13 . -0.8(2)
C16 C11 C12 C13 . -175.68(19)
Rh1 C11 C12 C13 . 61.69(14)
C15 C11 C12 C17 . -179.03(19)
C16 C11 C12 C17 . 6.1(3)
Rh1 C11 C12 C17 . -116.6(2)
C15 C11 C12 Rh1 . -62.48(13)
C16 C11 C12 Rh1 . 122.6(2)
C11 C12 C13 C14 . -0.8(2)
C17 C12 C13 C14 . 177.4(2)
Rh1 C12 C13 C14 . 59.09(14)
C11 C12 C13 C18 . 174.59(19)
C17 C12 C13 C18 . -7.3(3)
Rh1 C12 C13 C18 . -125.5(2)
C11 C12 C13 Rh1 . -59.86(13)
C17 C12 C13 Rh1 . 118.3(2)
C12 C13 C14 C15 . 2.1(2)
C18 C13 C14 C15 . -173.39(19)
Rh1 C13 C14 C15 . 61.53(13)
C12 C13 C14 C19 . 175.3(2)
C18 C13 C14 C19 . -0.1(3)
Rh1 C13 C14 C19 . -125.2(2)
C12 C13 C14 Rh1 . -59.47(14)
C18 C13 C14 Rh1 . 125.1(2)
C13 C14 C15 C11 . -2.5(2)
C19 C14 C15 C11 . -175.6(2)
Rh1 C14 C15 C11 . 59.66(13)
C13 C14 C15 C20 . 177.16(19)
C19 C14 C15 C20 . 4.1(3)
Rh1 C14 C15 C20 . -120.6(2)
C13 C14 C15 Rh1 . -62.20(13)
C19 C14 C15 Rh1 . 124.7(2)
C12 C11 C15 C14 . 2.1(2)
C16 C11 C15 C14 . 177.08(19)
Rh1 C11 C15 C14 . -60.37(13)
C12 C11 C15 C20 . -177.65(18)
C16 C11 C15 C20 . -2.6(3)
Rh1 C11 C15 C20 . 119.91(19)
C12 C11 C15 Rh1 . 62.44(13)
C16 C11 C15 Rh1 . -122.6(2)
